data_7131766
loop_
_publ_author_name
'Ito, Yuki'
'Adachi, Akiya'
'Aikawa, Kohsuke'
'Nozaki, Kyoko'
'Okazoe, Takashi'

_publ_section_title
;
 N-Fluorobenzenesulfonimide (NFSI) analogs with deprotectable
 substituents: Synthesis of b-fluoroamines via catalytic aminofluorination
 of styrenes
;
_journal_name_full 'Chemical Communications'
_journal_paper_doi 10.1039/D3CC02292G
_journal_year 2023
_chemical_formula_moiety 'C20 H15 F2 N3 O8 S2'
_chemical_formula_sum 'C20 H15 F2 N3 O8 S2'
_chemical_formula_weight 527.47
_space_group_crystal_system monoclinic
_space_group_IT_number 14
_space_group_name_Hall '-P 2yn'
_space_group_name_H-M_alt 'P 1 21/n 1'
_atom_sites_solution_hydrogens geom
_atom_sites_solution_primary dual
_audit_block_doi 10.5517/ccdc.csd.cc2f02p7
_audit_creation_date 2021-04-29
_audit_creation_method
;
Olex2 1.3
(compiled 2020.11.12 svn.r5f609507 for OlexSys, GUI svn.r6272)
;
_audit_update_record
;
2023-05-02 deposited with the CCDC.	2023-06-22 downloaded from the CCDC.
;
_cell_angle_alpha 90
_cell_angle_beta 108.130(3)
_cell_angle_gamma 90
_cell_formula_units_Z 4
_cell_length_a 16.5286(5)
_cell_length_b 8.3039(2)
_cell_length_c 16.6083(5)
_cell_measurement_reflns_used 13763
_cell_measurement_temperature 169.98(10)
_cell_measurement_theta_max 30.6300
_cell_measurement_theta_min 2.1280
_cell_volume 2166.35(11)
_computing_cell_refinement 'CrysAlisPro 1.171.41.99a (Rigaku OD, 2021)'
_computing_data_collection 'CrysAlisPro 1.171.41.99a (Rigaku OD, 2021)'
_computing_data_reduction 'CrysAlisPro 1.171.41.99a (Rigaku OD, 2021)'
_computing_molecular_graphics 'Olex2 1.3 (Dolomanov et al., 2009)'
_computing_publication_material 'Olex2 1.3 (Dolomanov et al., 2009)'
_computing_structure_refinement 'SHELXL 2018/3 (Sheldrick, 2015)'
_computing_structure_solution 'SHELXT  (Sheldrick, 2015)'
_diffrn_ambient_temperature 170.15
_diffrn_detector_area_resol_mean 10.0000
_diffrn_measured_fraction_theta_full 0.999
_diffrn_measured_fraction_theta_max 0.977
_diffrn_measurement_details
;
List of Runs (angles in degrees, time in seconds):

  # Type    Start    End  Width  t~exp~   \w     \q     \k     \f   Frames
#--------------------------------------------------------------------------
  1  \w    -71.00  -3.00   0.50   18.50    --   20.00  54.00  86.78  136
  2  \w      2.00 104.00   0.50   18.50    --   20.00  54.00  86.78  204
  3  \w    -74.00  98.00   0.50   18.50    --   20.00  54.00-120.00  344
  4  \w    -73.00 -35.00   0.50   18.50    --   20.00  54.00  -2.78   76
  5  \w    -26.00   1.00   0.50   18.50    --   20.00  54.00  -2.78   54
  6  \w     26.00  51.00   0.50   18.50    --   20.00  54.00  -2.78   50
  7  \w     68.00 107.00   0.50   18.50    --   20.00  54.00  -2.78   78
  8  \w    -74.00  64.00   0.50   18.50    --   20.00  54.00-150.00  276
  9  \w     81.00 106.00   0.50   18.50    --   20.00  54.00-150.00   50
 10  \w    -70.00 -44.00   0.50   18.50    --   20.00  54.00 -60.00   52
 11  \w    -31.00  -5.00   0.50   18.50    --   20.00  54.00 -60.00   52
 12  \w     20.00  51.00   0.50   18.50    --   20.00  54.00 -60.00   62
 13  \w     60.00  85.00   0.50   18.50    --   20.00  54.00 -60.00   50
 14  \w    -67.00 -16.00   0.50   18.50    --   20.00  54.00  60.00  102
 15  \w     56.00  81.00   0.50   18.50    --   20.00  54.00  60.00   50
 16  \w    -67.00 -18.00   0.50   18.50    --   20.00  54.00  30.00   98
 17  \w    -70.00 -43.00   0.50   18.50    --   20.00  54.00-180.00   54
 18  \w    -13.00  12.00   0.50   18.50    --   20.00  54.00-180.00   50
 19  \w     15.00  49.00   0.50   18.50    --   20.00  54.00-180.00   68
 20  \w    -29.00  -4.00   0.50   18.50    --   20.00  54.00 -90.00   50
 21  \w     19.00  44.00   0.50   18.50    --   20.00  54.00 -90.00   50
 22  \w    -70.00  45.00   0.50   18.50    --   20.00  54.00 146.72  230
;
_diffrn_measurement_device 'two-circle diffractometer'
_diffrn_measurement_device_type 'XtaLAB Mini II'
_diffrn_measurement_method '\w scans'
_diffrn_radiation_type MoK\a
_diffrn_radiation_wavelength 0.71073
_diffrn_reflns_av_R_equivalents 0.0300
_diffrn_reflns_av_unetI/netI 0.0254
_diffrn_reflns_Laue_measured_fraction_full 0.999
_diffrn_reflns_Laue_measured_fraction_max 0.977
_diffrn_reflns_limit_h_max 23
_diffrn_reflns_limit_h_min -23
_diffrn_reflns_limit_k_max 11
_diffrn_reflns_limit_k_min -11
_diffrn_reflns_limit_l_max 23
_diffrn_reflns_limit_l_min -23
_diffrn_reflns_number 41398
_diffrn_reflns_point_group_measured_fraction_full 0.999
_diffrn_reflns_point_group_measured_fraction_max 0.977
_diffrn_reflns_theta_full 25.242
_diffrn_reflns_theta_max 30.607
_diffrn_reflns_theta_min 2.581
_exptl_absorpt_coefficient_mu 0.319
_exptl_absorpt_correction_T_max 1.00000
_exptl_absorpt_correction_T_min 0.98483
_exptl_absorpt_correction_type multi-scan
_exptl_absorpt_process_details
;
CrysAlisPro 1.171.41.99a (Rigaku Oxford Diffraction, 2021)
Empirical absorption correction using spherical harmonics,
implemented in SCALE3 ABSPACK scaling algorithm.
;
_exptl_crystal_colour colourless
_exptl_crystal_colour_primary colourless
_exptl_crystal_density_diffrn 1.617
_exptl_crystal_description needle
_exptl_crystal_F_000 1080
_exptl_crystal_size_max 0.371
_exptl_crystal_size_mid 0.2
_exptl_crystal_size_min 0.056
_refine_diff_density_max 1.231
_refine_diff_density_min -0.409
_refine_diff_density_rms 0.059
_refine_ls_extinction_method none
_refine_ls_goodness_of_fit_ref 1.031
_refine_ls_hydrogen_treatment constr
_refine_ls_matrix_type full
_refine_ls_number_parameters 316
_refine_ls_number_reflns 6519
_refine_ls_number_restraints 0
_refine_ls_restrained_S_all 1.031
_refine_ls_R_factor_all 0.0554
_refine_ls_R_factor_gt 0.0389
_refine_ls_shift/su_max 0.001
_refine_ls_shift/su_mean 0.000
_refine_ls_structure_factor_coef Fsqd
_refine_ls_weighting_details 'w=1/[\s^2^(Fo^2^)+(0.0540P)^2^+1.0522P] where P=(Fo^2^+2Fc^2^)/3'
_refine_ls_weighting_scheme calc
_refine_ls_wR_factor_gt 0.1016
_refine_ls_wR_factor_ref 0.1087
_reflns_Friedel_coverage 0.000
_reflns_number_gt 5066
_reflns_number_total 6519
_reflns_threshold_expression 'I > 2\s(I)'
_cod_data_source_file d3cc02292g2.cif
_cod_data_source_block 3aa_auto
_cod_database_code 7131766
_shelx_shelxl_version_number 2018/3
_shelx_space_group_comment
;
The symmetry employed for this shelxl refinement is uniquely defined
by the following loop, which should always be used as a source of
symmetry information in preference to the above space-group names.
They are only intended as comments.
;
_shelx_estimated_absorpt_t_max 0.982
_shelx_estimated_absorpt_t_min 0.891
_olex2_refinement_description
;
1. Fixed Uiso
 At 1.2 times of:
  All C(H) groups, All C(H,H) groups
2.a Ternary CH refined with riding coordinates:
 C00Q(H00Q)
2.b Secondary CH2 refined with riding coordinates:
 C00W(H00A,H00B)
2.c Aromatic/amide H refined with riding coordinates:
 C00H(H00H), C00J(H00J), C00M(H00M), C00N(H00N), C00P(H00P), C00R(H00R),
 C00S(H00S), C00T(H00T), C00U(H00U), C00V(H00V), C00X(H00X), C00Z(H00Z)
;
_olex2_submission_special_instructions 'No special instructions were received'
_oxdiff_exptl_absorpt_empirical_details
;
Empirical correction (ABSPACK) includes:
- Absorption correction using spherical harmonics
- Frame scaling
;

loop_
_space_group_symop_operation_xyz
'x, y, z'
'-x+1/2, y+1/2, -z+1/2'
'-x, -y, -z'
'x-1/2, -y-1/2, z-1/2'

loop_
_atom_site_label
_atom_site_type_symbol
_atom_site_fract_x
_atom_site_fract_y
_atom_site_fract_z
_atom_site_U_iso_or_equiv
_atom_site_adp_type
_atom_site_occupancy
_atom_site_site_symmetry_order
_atom_site_calc_flag
_atom_site_refinement_flags_posn
_atom_site_refinement_flags_adp
_atom_site_refinement_flags_occupancy
_atom_site_disorder_assembly
_atom_site_disorder_group
S001 S 0.81074(2) 0.53437(4) 0.45239(2) 0.02029(9) Uani 1 1 d . . . . .
S002 S 0.62570(2) 0.53157(4) 0.40270(2) 0.02081(9) Uani 1 1 d . . . . .
O003 O 0.63397(7) 0.42857(14) 0.33709(7) 0.0265(2) Uani 1 1 d . . . . .
F004 F 0.70044(9) 0.24615(13) 0.54335(7) 0.0450(3) Uani 1 1 d . . . . .
O005 O 0.79211(7) 0.61787(13) 0.37401(7) 0.0254(2) Uani 1 1 d . . . . .
O006 O 0.56580(8) 0.49737(16) 0.44599(8) 0.0312(3) Uani 1 1 d . . . . .
O007 O 0.87640(7) 0.58936(15) 0.52506(7) 0.0287(3) Uani 1 1 d . . . . .
F008 F 0.63725(10) 1.09757(16) 0.70276(10) 0.0618(4) Uani 1 1 d . . . . .
O009 O 0.47999(9) 0.63767(19) 0.15362(9) 0.0460(4) Uani 1 1 d . . . . .
O00A O 0.46280(9) 0.54006(18) 0.26781(10) 0.0446(4) Uani 1 1 d . . . . .
O00B O 0.88323(10) 0.2991(2) 0.63162(9) 0.0476(4) Uani 1 1 d . . . . .
N00C N 0.72025(8) 0.53852(15) 0.47870(8) 0.0209(2) Uani 1 1 d . . . . .
N00D N 0.49457(9) 0.63424(18) 0.23038(9) 0.0297(3) Uani 1 1 d . . . . .
O00E O 1.00123(10) 0.2858(2) 0.60273(10) 0.0581(5) Uani 1 1 d . . . . .
N00F N 0.92394(10) 0.27560(19) 0.58389(9) 0.0344(4) Uani 1 1 d . . . . .
C00G C 0.83197(9) 0.33088(18) 0.43373(9) 0.0210(3) Uani 1 1 d . . . . .
C00H C 0.80134(10) 0.27520(19) 0.35065(10) 0.0232(3) Uani 1 1 d . . . . .
H00H H 0.770580 0.345752 0.306761 0.028 Uiso 1 1 calc R U . . .
C00I C 0.55101(9) 0.76062(19) 0.28010(10) 0.0222(3) Uani 1 1 d . . . . .
C00J C 0.65107(10) 0.85980(19) 0.40694(10) 0.0230(3) Uani 1 1 d . . . . .
H00J H 0.689686 0.842863 0.462098 0.028 Uiso 1 1 calc R U . . .
C00K C 0.60748(9) 0.73028(17) 0.36095(9) 0.0196(3) Uani 1 1 d . . . . .
C00L C 0.70007(10) 0.67742(19) 0.60598(10) 0.0241(3) Uani 1 1 d . . . . .
C00M C 0.75964(11) 0.7995(2) 0.63468(10) 0.0264(3) Uani 1 1 d . . . . .
H00M H 0.815710 0.784846 0.631903 0.032 Uiso 1 1 calc R U . . .
C00N C 0.81558(10) 0.1174(2) 0.33181(11) 0.0267(3) Uani 1 1 d . . . . .
H00N H 0.794841 0.080747 0.274869 0.032 Uiso 1 1 calc R U . . .
C00O C 0.87977(10) 0.2252(2) 0.49569(10) 0.0243(3) Uani 1 1 d . . . . .
C00P C 0.63886(11) 1.0144(2) 0.37318(11) 0.0261(3) Uani 1 1 d . . . . .
H00P H 0.667115 1.102937 0.406417 0.031 Uiso 1 1 calc R U . . .
C00Q C 0.72697(11) 0.52522(19) 0.57179(10) 0.0247(3) Uani 1 1 d . . . . .
H00Q H 0.789121 0.513262 0.602626 0.030 Uiso 1 1 calc R U . . .
C00R C 0.73926(12) 0.9416(2) 0.66717(11) 0.0315(4) Uani 1 1 d . . . . .
H00R H 0.780281 1.024699 0.686401 0.038 Uiso 1 1 calc R U . . .
C00S C 0.54161(11) 0.9121(2) 0.24491(10) 0.0275(3) Uani 1 1 d . . . . .
H00S H 0.504913 0.928748 0.188854 0.033 Uiso 1 1 calc R U . . .
C00T C 0.89279(11) 0.0673(2) 0.47723(11) 0.0294(3) Uani 1 1 d . . . . .
H00T H 0.924285 -0.003361 0.520678 0.035 Uiso 1 1 calc R U . . .
C00U C 0.85944(11) 0.0128(2) 0.39462(11) 0.0293(3) Uani 1 1 d . . . . .
H00U H 0.866814 -0.096375 0.381348 0.035 Uiso 1 1 calc R U . . .
C00V C 0.58601(11) 1.0402(2) 0.29174(11) 0.0286(3) Uani 1 1 d . . . . .
H00V H 0.580073 1.145211 0.267901 0.034 Uiso 1 1 calc R U . . .
C00W C 0.68530(14) 0.3721(2) 0.59166(11) 0.0353(4) Uani 1 1 d . . . . .
H00A H 0.709220 0.345947 0.652643 0.042 Uiso 1 1 calc R U . . .
H00B H 0.623235 0.388982 0.578483 0.042 Uiso 1 1 calc R U . . .
C00X C 0.61882(13) 0.6998(3) 0.61106(14) 0.0415(5) Uani 1 1 d . . . . .
H00X H 0.577272 0.617644 0.592013 0.050 Uiso 1 1 calc R U . . .
C00Y C 0.65836(14) 0.9588(2) 0.67072(13) 0.0393(4) Uani 1 1 d . . . . .
C00Z C 0.59775(14) 0.8420(3) 0.64388(17) 0.0523(6) Uani 1 1 d . . . . .
H00Z H 0.542087 0.857639 0.647592 0.063 Uiso 1 1 calc R U . . .

loop_
_atom_site_aniso_label
_atom_site_aniso_U_11
_atom_site_aniso_U_22
_atom_site_aniso_U_33
_atom_site_aniso_U_23
_atom_site_aniso_U_13
_atom_site_aniso_U_12
S001 0.02007(17) 0.01861(17) 0.02008(17) -0.00162(13) 0.00320(13) -0.00074(13)
S002 0.01899(17) 0.01849(17) 0.02277(18) -0.00005(13) 0.00332(13) -0.00288(12)
O003 0.0280(6) 0.0209(5) 0.0260(6) -0.0046(4) 0.0015(5) -0.0011(4)
F004 0.0738(9) 0.0239(5) 0.0345(6) -0.0028(4) 0.0129(6) -0.0051(5)
O005 0.0291(6) 0.0217(5) 0.0256(5) 0.0032(4) 0.0089(5) -0.0007(4)
O006 0.0240(6) 0.0354(6) 0.0345(6) 0.0039(5) 0.0097(5) -0.0071(5)
O007 0.0221(5) 0.0308(6) 0.0285(6) -0.0095(5) 0.0008(5) -0.0032(4)
F008 0.0648(9) 0.0459(8) 0.0844(11) -0.0325(7) 0.0373(8) -0.0026(7)
O009 0.0416(8) 0.0571(9) 0.0300(7) -0.0142(7) -0.0024(6) 0.0002(7)
O00A 0.0338(7) 0.0410(8) 0.0490(8) 0.0009(7) -0.0015(6) -0.0145(6)
O00B 0.0597(10) 0.0579(9) 0.0236(6) 0.0007(6) 0.0107(6) 0.0179(8)
N00C 0.0203(6) 0.0223(6) 0.0180(6) 0.0005(5) 0.0032(5) 0.0008(5)
N00D 0.0198(6) 0.0312(7) 0.0310(7) -0.0062(6) -0.0026(5) 0.0027(5)
O00E 0.0330(8) 0.0800(12) 0.0459(9) -0.0227(8) -0.0102(6) 0.0124(8)
N00F 0.0391(8) 0.0348(8) 0.0209(7) -0.0013(6) -0.0025(6) 0.0135(6)
C00G 0.0213(7) 0.0209(7) 0.0194(7) -0.0006(5) 0.0042(5) 0.0018(5)
C00H 0.0246(7) 0.0246(7) 0.0190(7) -0.0002(6) 0.0049(6) 0.0011(6)
C00I 0.0180(7) 0.0240(7) 0.0227(7) -0.0039(6) 0.0035(5) 0.0014(5)
C00J 0.0222(7) 0.0224(7) 0.0228(7) -0.0015(6) 0.0046(6) -0.0009(5)
C00K 0.0177(6) 0.0190(7) 0.0213(7) -0.0003(5) 0.0051(5) 0.0007(5)
C00L 0.0267(8) 0.0254(7) 0.0204(7) -0.0015(6) 0.0075(6) -0.0031(6)
C00M 0.0240(8) 0.0279(8) 0.0255(7) 0.0000(6) 0.0050(6) -0.0017(6)
C00N 0.0268(8) 0.0278(8) 0.0258(8) -0.0069(6) 0.0088(6) -0.0020(6)
C00O 0.0248(7) 0.0265(8) 0.0190(7) 0.0006(6) 0.0030(6) 0.0050(6)
C00P 0.0279(8) 0.0218(7) 0.0287(8) -0.0023(6) 0.0091(6) -0.0008(6)
C00Q 0.0299(8) 0.0243(7) 0.0191(7) 0.0014(6) 0.0062(6) -0.0007(6)
C00R 0.0351(9) 0.0273(8) 0.0297(8) -0.0048(7) 0.0066(7) -0.0054(7)
C00S 0.0265(8) 0.0301(8) 0.0235(7) 0.0029(6) 0.0042(6) 0.0063(6)
C00T 0.0300(8) 0.0264(8) 0.0292(8) 0.0049(6) 0.0055(7) 0.0077(6)
C00U 0.0301(8) 0.0222(7) 0.0358(9) -0.0041(7) 0.0106(7) 0.0014(6)
C00V 0.0317(8) 0.0223(8) 0.0320(8) 0.0042(7) 0.0101(7) 0.0041(6)
C00W 0.0545(12) 0.0255(8) 0.0252(8) 0.0013(7) 0.0115(8) -0.0060(8)
C00X 0.0359(10) 0.0421(11) 0.0547(12) -0.0200(9) 0.0260(9) -0.0149(8)
C00Y 0.0451(11) 0.0333(10) 0.0445(11) -0.0136(8) 0.0210(9) -0.0019(8)
C00Z 0.0374(11) 0.0557(14) 0.0747(16) -0.0282(12) 0.0331(11) -0.0090(10)

loop_
_atom_type_symbol
_atom_type_description
_atom_type_scat_dispersion_real
_atom_type_scat_dispersion_imag
_atom_type_scat_source
C C 0.0033 0.0016 'International Tables Vol C Tables 4.2.6.8 and 6.1.1.4'
H H 0.0000 0.0000 'International Tables Vol C Tables 4.2.6.8 and 6.1.1.4'
F F 0.0171 0.0103 'International Tables Vol C Tables 4.2.6.8 and 6.1.1.4'
N N 0.0061 0.0033 'International Tables Vol C Tables 4.2.6.8 and 6.1.1.4'
O O 0.0106 0.0060 'International Tables Vol C Tables 4.2.6.8 and 6.1.1.4'
S S 0.1246 0.1234 'International Tables Vol C Tables 4.2.6.8 and 6.1.1.4'

loop_
_geom_angle_atom_site_label_1
_geom_angle_atom_site_label_2
_geom_angle_atom_site_label_3
_geom_angle
_geom_angle_site_symmetry_1
_geom_angle_site_symmetry_3
_geom_angle_publ_flag
O005 S001 O007 120.69(7) . . ?
O005 S001 N00C 105.72(7) . . ?
O005 S001 C00G 107.65(7) . . ?
O007 S001 N00C 106.12(7) . . ?
O007 S001 C00G 108.28(7) . . ?
N00C S001 C00G 107.76(7) . . ?
O003 S002 N00C 107.91(7) . . ?
O003 S002 C00K 107.67(7) . . ?
O006 S002 O003 120.97(8) . . ?
O006 S002 N00C 105.01(7) . . ?
O006 S002 C00K 108.81(7) . . ?
N00C S002 C00K 105.46(7) . . ?
S002 N00C S001 119.93(8) . . ?
C00Q N00C S001 118.23(10) . . ?
C00Q N00C S002 121.30(10) . . ?
O009 N00D C00I 116.92(16) . . ?
O00A N00D O009 124.91(16) . . ?
O00A N00D C00I 118.05(14) . . ?
O00B N00F O00E 125.08(16) . . ?
O00B N00F C00O 119.53(16) . . ?
O00E N00F C00O 115.36(15) . . ?
C00H C00G S001 117.32(11) . . ?
C00H C00G C00O 118.02(14) . . ?
C00O C00G S001 124.61(12) . . ?
C00G C00H H00H 119.9 . . ?
C00N C00H C00G 120.22(15) . . ?
C00N C00H H00H 119.9 . . ?
C00K C00I N00D 121.75(14) . . ?
C00S C00I N00D 116.41(14) . . ?
C00S C00I C00K 121.73(14) . . ?
C00K C00J H00J 119.7 . . ?
C00K C00J C00P 120.63(15) . . ?
C00P C00J H00J 119.7 . . ?
C00I C00K S002 121.51(11) . . ?
C00J C00K S002 120.64(11) . . ?
C00J C00K C00I 117.83(14) . . ?
C00M C00L C00Q 118.67(15) . . ?
C00X C00L C00M 118.57(16) . . ?
C00X C00L C00Q 122.76(15) . . ?
C00L C00M H00M 119.2 . . ?
C00R C00M C00L 121.60(16) . . ?
C00R C00M H00M 119.2 . . ?
C00H C00N H00N 119.6 . . ?
C00U C00N C00H 120.79(15) . . ?
C00U C00N H00N 119.6 . . ?
C00G C00O N00F 122.97(14) . . ?
C00T C00O N00F 115.22(14) . . ?
C00T C00O C00G 121.72(15) . . ?
C00J C00P H00P 119.8 . . ?
C00V C00P C00J 120.45(15) . . ?
C00V C00P H00P 119.8 . . ?
N00C C00Q H00Q 105.5 . . ?
N00C C00Q C00W 112.62(13) . . ?
C00L C00Q N00C 112.67(13) . . ?
C00L C00Q H00Q 105.5 . . ?
C00L C00Q C00W 114.19(14) . . ?
C00W C00Q H00Q 105.5 . . ?
C00M C00R H00R 121.1 . . ?
C00Y C00R C00M 117.85(16) . . ?
C00Y C00R H00R 121.1 . . ?
C00I C00S H00S 120.2 . . ?
C00I C00S C00V 119.58(15) . . ?
C00V C00S H00S 120.2 . . ?
C00O C00T H00T 120.4 . . ?
C00O C00T C00U 119.29(15) . . ?
C00U C00T H00T 120.4 . . ?
C00N C00U C00T 119.84(15) . . ?
C00N C00U H00U 120.1 . . ?
C00T C00U H00U 120.1 . . ?
C00P C00V C00S 119.63(15) . . ?
C00P C00V H00V 120.2 . . ?
C00S C00V H00V 120.2 . . ?
F004 C00W C00Q 109.11(15) . . ?
F004 C00W H00A 109.9 . . ?
F004 C00W H00B 109.9 . . ?
C00Q C00W H00A 109.9 . . ?
C00Q C00W H00B 109.9 . . ?
H00A C00W H00B 108.3 . . ?
C00L C00X H00X 119.8 . . ?
C00L C00X C00Z 120.32(17) . . ?
C00Z C00X H00X 119.8 . . ?
F008 C00Y C00R 118.68(18) . . ?
F008 C00Y C00Z 118.58(18) . . ?
C00R C00Y C00Z 122.74(18) . . ?
C00X C00Z H00Z 120.5 . . ?
C00Y C00Z C00X 118.92(18) . . ?
C00Y C00Z H00Z 120.5 . . ?

loop_
_geom_bond_atom_site_label_1
_geom_bond_atom_site_label_2
_geom_bond_distance
_geom_bond_site_symmetry_2
_geom_bond_publ_flag
S001 O005 1.4214(12) . ?
S001 O007 1.4241(11) . ?
S001 N00C 1.6840(13) . ?
S001 C00G 1.7726(15) . ?
S002 O003 1.4249(12) . ?
S002 O006 1.4215(12) . ?
S002 N00C 1.6767(13) . ?
S002 C00K 1.7789(15) . ?
F004 C00W 1.388(2) . ?
F008 C00Y 1.359(2) . ?
O009 N00D 1.222(2) . ?
O00A N00D 1.215(2) . ?
O00B N00F 1.205(2) . ?
N00C C00Q 1.5191(19) . ?
N00D C00I 1.474(2) . ?
O00E N00F 1.220(2) . ?
N00F C00O 1.479(2) . ?
C00G C00H 1.392(2) . ?
C00G C00O 1.395(2) . ?
C00H H00H 0.9500 . ?
C00H C00N 1.385(2) . ?
C00I C00K 1.399(2) . ?
C00I C00S 1.375(2) . ?
C00J H00J 0.9500 . ?
C00J C00K 1.384(2) . ?
C00J C00P 1.391(2) . ?
C00L C00M 1.390(2) . ?
C00L C00Q 1.508(2) . ?
C00L C00X 1.384(2) . ?
C00M H00M 0.9500 . ?
C00M C00R 1.383(2) . ?
C00N H00N 0.9500 . ?
C00N C00U 1.377(2) . ?
C00O C00T 1.379(2) . ?
C00P H00P 0.9500 . ?
C00P C00V 1.379(2) . ?
C00Q H00Q 1.0000 . ?
C00Q C00W 1.530(2) . ?
C00R H00R 0.9500 . ?
C00R C00Y 1.364(3) . ?
C00S H00S 0.9500 . ?
C00S C00V 1.386(2) . ?
C00T H00T 0.9500 . ?
C00T C00U 1.386(2) . ?
C00U H00U 0.9500 . ?
C00V H00V 0.9500 . ?
C00W H00A 0.9900 . ?
C00W H00B 0.9900 . ?
C00X H00X 0.9500 . ?
C00X C00Z 1.389(3) . ?
C00Y C00Z 1.366(3) . ?
C00Z H00Z 0.9500 . ?

loop_
_geom_torsion_atom_site_label_1
_geom_torsion_atom_site_label_2
_geom_torsion_atom_site_label_3
_geom_torsion_atom_site_label_4
_geom_torsion
_geom_torsion_site_symmetry_1
_geom_torsion_site_symmetry_2
_geom_torsion_site_symmetry_3
_geom_torsion_site_symmetry_4
_geom_torsion_publ_flag
S001 N00C C00Q C00L 113.36(13) . . . . ?
S001 N00C C00Q C00W -115.71(14) . . . . ?
S001 C00G C00H C00N -179.86(12) . . . . ?
S001 C00G C00O N00F -4.7(2) . . . . ?
S001 C00G C00O C00T 178.93(13) . . . . ?
S002 N00C C00Q C00L -75.09(15) . . . . ?
S002 N00C C00Q C00W 55.85(18) . . . . ?
O003 S002 N00C S001 35.82(11) . . . . ?
O003 S002 N00C C00Q -135.59(12) . . . . ?
O003 S002 C00K C00I 43.39(14) . . . . ?
O003 S002 C00K C00J -134.66(13) . . . . ?
O005 S001 N00C S002 33.80(10) . . . . ?
O005 S001 N00C C00Q -154.53(11) . . . . ?
O005 S001 C00G C00H -20.52(14) . . . . ?
O005 S001 C00G C00O 156.89(14) . . . . ?
O006 S002 N00C S001 166.10(9) . . . . ?
O006 S002 N00C C00Q -5.31(13) . . . . ?
O006 S002 C00K C00I -89.38(14) . . . . ?
O006 S002 C00K C00J 92.58(14) . . . . ?
O007 S001 N00C S002 163.09(8) . . . . ?
O007 S001 N00C C00Q -25.23(13) . . . . ?
O007 S001 C00G C00H -152.52(12) . . . . ?
O007 S001 C00G C00O 24.89(16) . . . . ?
F008 C00Y C00Z C00X 180.0(2) . . . . ?
O009 N00D C00I C00K -145.30(16) . . . . ?
O009 N00D C00I C00S 38.4(2) . . . . ?
O00A N00D C00I C00K 38.3(2) . . . . ?
O00A N00D C00I C00S -137.97(17) . . . . ?
O00B N00F C00O C00G 75.0(2) . . . . ?
O00B N00F C00O C00T -108.37(19) . . . . ?
N00C S001 C00G C00H 93.09(13) . . . . ?
N00C S001 C00G C00O -89.50(15) . . . . ?
N00C S002 C00K C00I 158.41(12) . . . . ?
N00C S002 C00K C00J -19.63(14) . . . . ?
N00C C00Q C00W F004 37.7(2) . . . . ?
N00D C00I C00K S002 9.0(2) . . . . ?
N00D C00I C00K C00J -172.86(14) . . . . ?
N00D C00I C00S C00V 173.24(15) . . . . ?
O00E N00F C00O C00G -106.9(2) . . . . ?
O00E N00F C00O C00T 69.8(2) . . . . ?
N00F C00O C00T C00U -175.00(16) . . . . ?
C00G S001 N00C S002 -81.09(10) . . . . ?
C00G S001 N00C C00Q 90.58(12) . . . . ?
C00G C00H C00N C00U 0.5(2) . . . . ?
C00G C00O C00T C00U 1.7(3) . . . . ?
C00H C00G C00O N00F 172.73(15) . . . . ?
C00H C00G C00O C00T -3.7(2) . . . . ?
C00H C00N C00U C00T -2.6(3) . . . . ?
C00I C00S C00V C00P -0.2(3) . . . . ?
C00J C00P C00V C00S 3.2(3) . . . . ?
C00K S002 N00C S001 -79.03(10) . . . . ?
C00K S002 N00C C00Q 109.55(12) . . . . ?
C00K C00I C00S C00V -3.0(2) . . . . ?
C00K C00J C00P C00V -3.0(2) . . . . ?
C00L C00M C00R C00Y 0.3(3) . . . . ?
C00L C00Q C00W F004 167.84(14) . . . . ?
C00L C00X C00Z C00Y 0.2(4) . . . . ?
C00M C00L C00Q N00C -85.09(18) . . . . ?
C00M C00L C00Q C00W 144.77(16) . . . . ?
C00M C00L C00X C00Z 0.3(3) . . . . ?
C00M C00R C00Y F008 179.77(18) . . . . ?
C00M C00R C00Y C00Z 0.2(3) . . . . ?
C00O C00G C00H C00N 2.6(2) . . . . ?
C00O C00T C00U C00N 1.5(3) . . . . ?
C00P C00J C00K S002 177.91(12) . . . . ?
C00P C00J C00K C00I -0.2(2) . . . . ?
C00Q C00L C00M C00R -179.66(15) . . . . ?
C00Q C00L C00X C00Z 179.38(19) . . . . ?
C00R C00Y C00Z C00X -0.4(4) . . . . ?
C00S C00I C00K S002 -174.88(13) . . . . ?
C00S C00I C00K C00J 3.2(2) . . . . ?
C00X C00L C00M C00R -0.5(3) . . . . ?
C00X C00L C00Q N00C 95.8(2) . . . . ?
C00X C00L C00Q C00W -34.3(2) . . . . ?
